data_4306357
loop_
_publ_author_name
'Bao-Hua Xu'
'Xu-Qing Peng'
'Zhi-Wei Xu'
'Yi-Zhi Li'
'Hong Yan'

_publ_contact_author_address
;
    State Key Laboratory of Coordination Chemistry, Nanjing University, 
    Nanjing 210093, 
    China
;
_publ_contact_author_email hyan1965@nju.edu.cn
_publ_contact_author_fax '(+86)-25- 83314502'
_publ_contact_author_name 'H. Yan'
_publ_contact_author_phone '(+86)-25- 83314502'
_publ_section_title
;
Cobalt(III)-Mediated Disulfuration and Hydrosulfuration of Alkynes
;
_journal_name_full 'Inorganic Chemistry'
_journal_page_first 7928
_journal_page_last 7933
_journal_paper_doi 10.1021/ic801199e
_journal_volume 47
_journal_year 2008
_chemical_formula_moiety 'C14 H22 B10 O8 S2'
_chemical_formula_sum 'C14 H22 B10 O8 S2'
_chemical_formula_weight 490.56
_chemical_melting_point 110
_chemical_name_systematic
; 
 ? 
;
_space_group_IT_number 15
_symmetry_cell_setting triclinic
_symmetry_space_group_name_Hall '-C 2yc'
_symmetry_space_group_name_H-M 'C 1 2/c 1'
_atom_sites_solution_hydrogens geom
_atom_sites_solution_primary direct
_atom_sites_solution_secondary difmap
_audit_creation_method SHELXL-97
_cell_angle_alpha 90.00
_cell_angle_beta 93.926(12)
_cell_angle_gamma 90.00
_cell_formula_units_Z 4
_cell_length_a 12.356(7)
_cell_length_b 12.873(7)
_cell_length_c 14.575(10)
_cell_measurement_reflns_used 1133
_cell_measurement_temperature 291(2)
_cell_measurement_theta_max 53.027
_cell_measurement_theta_min 5.247
_cell_volume 2313(2)
_computing_cell_refinement 'Bruker SMART'
_computing_data_collection 'Bruker SMART'
_computing_data_reduction 'Bruker SAINT'
_computing_molecular_graphics 'Bruker SHELXTL'
_computing_publication_material 'Bruker SHELXTL'
_computing_structure_refinement 'SHELXL-97 (Sheldrick, 1997)'
_computing_structure_solution 'SHELXS-97 (Sheldrick, 1990)'
_diffrn_ambient_temperature 291(2)
_diffrn_measured_fraction_theta_full 1.000
_diffrn_measured_fraction_theta_max 1.000
_diffrn_measurement_device_type 'CCD area detector'
_diffrn_measurement_method 'phi and omega scans'
_diffrn_radiation_monochromator graphite
_diffrn_radiation_source 'fine-focus sealed tube'
_diffrn_radiation_type MoK\a
_diffrn_radiation_wavelength 0.71073
_diffrn_reflns_av_R_equivalents 0.0529
_diffrn_reflns_av_sigmaI/netI 0.0522
_diffrn_reflns_limit_h_max 15
_diffrn_reflns_limit_h_min -15
_diffrn_reflns_limit_k_max 15
_diffrn_reflns_limit_k_min -7
_diffrn_reflns_limit_l_max 17
_diffrn_reflns_limit_l_min -16
_diffrn_reflns_number 6248
_diffrn_reflns_theta_full 25.99
_diffrn_reflns_theta_max 25.99
_diffrn_reflns_theta_min 2.29
_exptl_absorpt_coefficient_mu 0.271
_exptl_absorpt_correction_T_max 0.9279
_exptl_absorpt_correction_T_min 0.9132
_exptl_absorpt_correction_type multi-scan
_exptl_absorpt_process_details '(SADABS; Bruker, 2000)'
_exptl_crystal_colour white
_exptl_crystal_density_diffrn 1.409
_exptl_crystal_density_method 'not measured'
_exptl_crystal_description slab
_exptl_crystal_F_000 1008
_exptl_crystal_size_max 0.30
_exptl_crystal_size_mid 0.26
_exptl_crystal_size_min 0.24
_refine_diff_density_max 0.223
_refine_diff_density_min -0.353
_refine_diff_density_rms 0.062
_refine_ls_extinction_method none
_refine_ls_goodness_of_fit_ref 1.077
_refine_ls_hydrogen_treatment constr
_refine_ls_matrix_type full
_refine_ls_number_parameters 156
_refine_ls_number_reflns 2261
_refine_ls_number_restraints 0
_refine_ls_restrained_S_all 1.077
_refine_ls_R_factor_all 0.0633
_refine_ls_R_factor_gt 0.0528
_refine_ls_shift/su_max 0.000
_refine_ls_shift/su_mean 0.000
_refine_ls_structure_factor_coef Fsqd
_refine_ls_weighting_details 'calc w=1/[\s^2^(Fo^2^)+(0.0700P)^2^+0.0000P] where P=(Fo^2^+2Fc^2^)/3'
_refine_ls_weighting_scheme calc
_refine_ls_wR_factor_gt 0.1206
_refine_ls_wR_factor_ref 0.1240
_reflns_number_gt 1837
_reflns_number_total 2261
_reflns_threshold_expression >2sigma(I)
_cod_data_source_file ic801199e_si_002_7.cif
_cod_data_source_block 9
_cod_depositor_comments
;
The following automatic conversions were performed:
'_symmetry_cell_setting' value 'Triclinic' changed to 'triclinic'
according to '/home/saulius/struct/CIF-dictionaries/cif_core.dic'
dictionary named 'cif_core.dic' version 2.4.1 from 2010-06-29.

Automatic conversion script
Id: cif_fix_enum 1527 2010-12-29 10:47:43Z saulius 
;
_cod_database_code 4306357

loop_
_symmetry_equiv_pos_as_xyz
'x, y, z'
'-x, y, -z+1/2'
'x+1/2, y+1/2, z'
'-x+1/2, y+1/2, -z+1/2'
'-x, -y, -z'
'x, -y, z-1/2'
'-x+1/2, -y+1/2, -z'
'x+1/2, -y+1/2, z-1/2'

loop_
_atom_site_label
_atom_site_type_symbol
_atom_site_fract_x
_atom_site_fract_y
_atom_site_fract_z
_atom_site_U_iso_or_equiv
_atom_site_adp_type
_atom_site_occupancy
_atom_site_symmetry_multiplicity
_atom_site_calc_flag
_atom_site_refinement_flags
_atom_site_disorder_assembly
_atom_site_disorder_group
B3 B 0.5156(2) 0.7717(2) 0.65244(18) 0.0254(5) Uani 1 1 d . . .
H100 H 0.5264 0.8141 0.5996 0.031 Uiso 1 1 d R . .
B4 B 0.39185(19) 0.7031(2) 0.67320(18) 0.0259(6) Uani 1 1 d . . .
H104 H 0.3304 0.7062 0.6293 0.031 Uiso 1 1 d R . .
B5 B 0.37469(19) 0.7008(2) 0.79321(18) 0.0233(5) Uani 1 1 d . . .
H103 H 0.3054 0.7023 0.8193 0.028 Uiso 1 1 d R . .
B6 B 0.5144(2) 0.6344(2) 0.65267(18) 0.0243(5) Uani 1 1 d . . .
H101 H 0.5208 0.5953 0.5972 0.029 Uiso 1 1 d R . .
B7 B 0.4281(2) 0.5924(2) 0.73817(19) 0.0289(6) Uani 1 1 d . . .
H102 H 0.3868 0.5295 0.7301 0.035 Uiso 1 1 d R . .
C1 C 0.43058(16) 0.80481(18) 0.74111(15) 0.0228(5) Uani 1 1 d . . .
C2 C 0.39491(18) 1.0108(2) 0.80656(14) 0.0261(5) Uani 1 1 d . . .
C3 C 0.46746(19) 1.08738(19) 0.79162(15) 0.0261(5) Uani 1 1 d . . .
C4 C 0.48773(19) 1.17781(19) 0.85475(15) 0.0263(5) Uani 1 1 d . . .
C5 C 0.4223(2) 1.3423(3) 0.8912(2) 0.0436(7) Uani 1 1 d . . .
H5A H 0.4223 1.3233 0.9549 0.065 Uiso 1 1 calc R . .
H5B H 0.3623 1.3878 0.8756 0.065 Uiso 1 1 calc R . .
H5C H 0.4889 1.3772 0.8805 0.065 Uiso 1 1 calc R . .
C6 C 0.34094(17) 1.01059(19) 0.89536(15) 0.0246(5) Uani 1 1 d . . .
C7 C 0.2196(2) 0.9178(2) 0.9833(2) 0.0411(7) Uani 1 1 d . . .
H7A H 0.2693 0.9320 1.0353 0.062 Uiso 1 1 calc R . .
H7B H 0.1919 0.8485 0.9880 0.062 Uiso 1 1 calc R . .
H7C H 0.1606 0.9664 0.9822 0.062 Uiso 1 1 calc R . .
O1 O 0.35134(17) 1.07583(15) 0.95187(12) 0.0399(5) Uani 1 1 d . . .
O2 O 0.27545(14) 0.92771(14) 0.89926(11) 0.0324(4) Uani 1 1 d . . .
O3 O 0.56420(15) 1.18589(16) 0.90744(13) 0.0410(5) Uani 1 1 d . . .
O4 O 0.41237(13) 1.24931(13) 0.83458(12) 0.0290(4) Uani 1 1 d . . .
S1 S 0.35825(4) 0.92276(5) 0.71652(4) 0.02425(18) Uani 1 1 d . . .

loop_
_atom_site_aniso_label
_atom_site_aniso_U_11
_atom_site_aniso_U_22
_atom_site_aniso_U_33
_atom_site_aniso_U_23
_atom_site_aniso_U_13
_atom_site_aniso_U_12
B3 0.0256(12) 0.0296(14) 0.0220(12) -0.0001(10) 0.0076(10) 0.0000(10)
B4 0.0164(11) 0.0348(15) 0.0268(12) -0.0099(11) 0.0039(9) -0.0033(10)
B5 0.0188(11) 0.0258(14) 0.0264(12) 0.0042(10) 0.0103(9) -0.0029(10)
B6 0.0284(12) 0.0213(13) 0.0246(11) -0.0011(9) 0.0113(10) 0.0021(10)
B7 0.0326(13) 0.0255(15) 0.0293(13) -0.0030(10) 0.0081(11) -0.0065(11)
C1 0.0159(10) 0.0220(12) 0.0314(11) -0.0001(9) 0.0076(8) 0.0000(8)
C2 0.0269(11) 0.0305(13) 0.0218(11) 0.0017(9) 0.0084(9) 0.0026(9)
C3 0.0301(11) 0.0283(13) 0.0208(11) 0.0006(9) 0.0080(9) -0.0033(10)
C4 0.0303(11) 0.0263(12) 0.0227(10) -0.0005(9) 0.0050(9) 0.0004(9)
C5 0.0433(15) 0.0443(17) 0.0419(14) -0.0162(13) -0.0070(12) 0.0063(13)
C6 0.0255(11) 0.0249(12) 0.0244(11) 0.0020(9) 0.0092(8) 0.0052(9)
C7 0.0397(15) 0.0464(18) 0.0389(14) 0.0067(12) 0.0140(11) -0.0007(12)
O1 0.0522(11) 0.0388(11) 0.0307(9) -0.0061(8) 0.0176(8) -0.0136(9)
O2 0.0286(9) 0.0387(10) 0.0312(9) 0.0024(8) 0.0119(7) -0.0048(7)
O3 0.0356(10) 0.0450(13) 0.0422(10) -0.0154(9) 0.0003(8) 0.0014(8)
O4 0.0294(8) 0.0248(9) 0.0325(9) -0.0066(7) -0.0004(7) 0.0054(7)
S1 0.0196(3) 0.0274(3) 0.0261(3) -0.0015(2) 0.00428(19) 0.0027(2)

loop_
_atom_type_symbol
_atom_type_description
_atom_type_scat_dispersion_real
_atom_type_scat_dispersion_imag
_atom_type_scat_source
C C 0.0033 0.0016 'International Tables Vol C Tables 4.2.6.8 and 6.1.1.4'
B B 0.0013 0.0007 'International Tables Vol C Tables 4.2.6.8 and 6.1.1.4'
O O 0.0106 0.0060 'International Tables Vol C Tables 4.2.6.8 and 6.1.1.4'
S S 0.1246 0.1234 'International Tables Vol C Tables 4.2.6.8 and 6.1.1.4'
H H 0.0000 0.0000 'International Tables Vol C Tables 4.2.6.8 and 6.1.1.4'

loop_
_geom_angle_atom_site_label_1
_geom_angle_atom_site_label_2
_geom_angle_atom_site_label_3
_geom_angle
_geom_angle_site_symmetry_1
_geom_angle_site_symmetry_3
_geom_angle_publ_flag
C1 B3 B6 104.59(19) 2_656 . ?
C1 B3 C1 59.23(15) 2_656 . ?
B6 B3 C1 103.52(18) . . ?
C1 B3 B5 58.85(14) 2_656 2_656 ?
B6 B3 B5 59.42(15) . 2_656 ?
C1 B3 B5 105.72(18) . 2_656 ?
C1 B3 B4 104.59(17) 2_656 . ?
B6 B3 B4 60.31(15) . . ?
C1 B3 B4 56.31(13) . . ?
B5 B3 B4 107.64(19) 2_656 . ?
C1 B3 H100 121.5 2_656 . ?
B6 B3 H100 124.8 . . ?
C1 B3 H100 124.7 . . ?
B5 B3 H100 120.4 2_656 . ?
B4 B3 H100 125.2 . . ?
C1 B4 B7 105.19(19) . . ?
C1 B4 B5 58.98(14) . . ?
B7 B4 B5 59.84(15) . . ?
C1 B4 B6 105.70(17) . . ?
B7 B4 B6 60.17(15) . . ?
B5 B4 B6 108.33(18) . . ?
C1 B4 B3 60.76(14) . . ?
B7 B4 B3 107.44(19) . . ?
B5 B4 B3 109.40(18) . . ?
B6 B4 B3 58.69(14) . . ?
C1 B4 H104 122.6 . . ?
B7 B4 H104 123.7 . . ?
B5 B4 H104 121.0 . . ?
B6 B4 H104 123.1 . . ?
B3 B4 H104 120.5 . . ?
C1 B5 B6 104.75(17) . 2_656 ?
C1 B5 B7 104.09(17) . . ?
B6 B5 B7 60.89(16) 2_656 . ?
C1 B5 B3 58.39(14) . 2_656 ?
B6 B5 B3 60.08(15) 2_656 2_656 ?
B7 B5 B3 108.21(18) . 2_656 ?
C1 B5 B4 58.00(14) . . ?
B6 B5 B4 107.97(17) 2_656 . ?
B7 B5 B4 59.40(15) . . ?
B3 B5 B4 106.97(16) 2_656 . ?
C1 B5 H103 124.0 . . ?
B6 B5 H103 121.4 2_656 . ?
B7 B5 H103 124.6 . . ?
B3 B5 H103 119.1 2_656 . ?
B4 B5 H103 124.0 . . ?
B5 B6 B3 60.51(15) 2_656 . ?
B5 B6 B7 108.68(19) 2_656 . ?
B3 B6 B7 108.11(18) . . ?
B5 B6 B7 59.70(15) 2_656 2_656 ?
B3 B6 B7 107.61(19) . 2_656 ?
B7 B6 B7 60.25(19) . 2_656 ?
B5 B6 B4 109.05(18) 2_656 . ?
B3 B6 B4 61.00(15) . . ?
B7 B6 B4 58.68(15) . . ?
B7 B6 B4 106.85(17) 2_656 . ?
B5 B6 H101 121.8 2_656 . ?
B3 B6 H101 121.4 . . ?
B7 B6 H101 121.2 . . ?
B7 B6 H101 122.8 2_656 . ?
B4 B6 H101 121.1 . . ?
B4 B7 B5 60.75(15) . . ?
B4 B7 B6 61.15(15) . . ?
B5 B7 B6 109.8(2) . . ?
B4 B7 B6 107.87(19) . 2_656 ?
B5 B7 B6 59.41(15) . 2_656 ?
B6 B7 B6 108.15(19) . 2_656 ?
B4 B7 B7 108.54(15) . 2_656 ?
B5 B7 B7 108.11(17) . 2_656 ?
B6 B7 B7 59.93(17) . 2_656 ?
B6 B7 B7 59.82(17) 2_656 2_656 ?
B4 B7 H102 120.4 . . ?
B5 B7 H102 120.8 . . ?
B6 B7 H102 120.6 . . ?
B6 B7 H102 122.8 2_656 . ?
B7 B7 H102 122.5 2_656 . ?
B4 C1 B3 114.7(2) . 2_656 ?
B4 C1 B5 63.03(15) . . ?
B3 C1 B5 62.76(15) 2_656 . ?
B4 C1 C1 109.16(14) . 2_656 ?
B3 C1 C1 62.50(15) 2_656 2_656 ?
B5 C1 C1 111.29(15) . 2_656 ?
B4 C1 B3 62.93(15) . . ?
B3 C1 B3 113.01(18) 2_656 . ?
B5 C1 B3 114.42(18) . . ?
C1 C1 B3 58.27(14) 2_656 . ?
B4 C1 S1 115.03(16) . . ?
B3 C1 S1 123.75(16) 2_656 . ?
B5 C1 S1 122.93(14) . . ?
C1 C1 S1 120.75(7) 2_656 . ?
B3 C1 S1 111.82(16) . . ?
C3 C2 C6 118.5(2) . . ?
C3 C2 S1 118.93(16) . . ?
C6 C2 S1 122.29(18) . . ?
C2 C3 C4 123.4(2) . . ?
C2 C3 C3 121.66(18) . 2_656 ?
C4 C3 C3 114.91(17) . 2_656 ?
O3 C4 O4 126.9(2) . . ?
O3 C4 C3 124.2(2) . . ?
O4 C4 C3 108.6(2) . . ?
O4 C5 H5A 109.5 . . ?
O4 C5 H5B 109.5 . . ?
H5A C5 H5B 109.5 . . ?
O4 C5 H5C 109.5 . . ?
H5A C5 H5C 109.5 . . ?
H5B C5 H5C 109.5 . . ?
O1 C6 O2 125.1(2) . . ?
O1 C6 C2 124.8(2) . . ?
O2 C6 C2 110.1(2) . . ?
O2 C7 H7A 109.5 . . ?
O2 C7 H7B 109.5 . . ?
H7A C7 H7B 109.5 . . ?
O2 C7 H7C 109.5 . . ?
H7A C7 H7C 109.5 . . ?
H7B C7 H7C 109.5 . . ?
C6 O2 C7 115.3(2) . . ?
C4 O4 C5 114.5(2) . . ?
C2 S1 C1 107.25(11) . . ?

loop_
_geom_bond_atom_site_label_1
_geom_bond_atom_site_label_2
_geom_bond_distance
_geom_bond_site_symmetry_2
_geom_bond_publ_flag
B3 C1 1.700(4) 2_656 ?
B3 B6 1.767(4) . ?
B3 C1 1.773(3) . ?
B3 B5 1.775(4) 2_656 ?
B3 B4 1.809(4) . ?
B3 H100 0.9601 . ?
B4 C1 1.690(3) . ?
B4 B7 1.753(4) . ?
B4 B5 1.777(4) . ?
B4 B6 1.797(4) . ?
B4 H104 0.9600 . ?
B5 C1 1.708(3) . ?
B5 B6 1.755(4) 2_656 ?
B5 B7 1.760(4) . ?
B5 B3 1.775(4) 2_656 ?
B5 H103 0.9600 . ?
B6 B5 1.755(4) 2_656 ?
B6 B7 1.780(4) . ?
B6 B7 1.781(4) 2_656 ?
B6 H101 0.9600 . ?
B7 B6 1.781(4) 2_656 ?
B7 B7 1.787(6) 2_656 ?
B7 H102 0.9600 . ?
C1 B3 1.700(4) 2_656 ?
C1 C1 1.717(4) 2_656 ?
C1 S1 1.786(2) . ?
C2 C3 1.360(3) . ?
C2 C6 1.496(3) . ?
C2 S1 1.769(3) . ?
C3 C4 1.494(3) . ?
C3 C3 1.501(4) 2_656 ?
C4 O3 1.181(3) . ?
C4 O4 1.328(3) . ?
C5 O4 1.455(3) . ?
C5 H5A 0.9600 . ?
C5 H5B 0.9600 . ?
C5 H5C 0.9600 . ?
C6 O1 1.177(3) . ?
C6 O2 1.343(3) . ?
C7 O2 1.452(3) . ?
C7 H7A 0.9600 . ?
C7 H7B 0.9600 . ?
C7 H7C 0.9600 . ?
